data_2018133
loop_
_publ_author_name
'Waddell, Paul G.'
'Hulse, Jeremy O. S.'
'Cole, Jacqueline M.'

_publ_section_title
;
 Two hydration products of
 3,4,5,6-tetrachloro-<i>N</i>-(methyl-2-pyridyl)phthalmic acids
;
_journal_coeditor_code GD3389
_journal_issue 7
_journal_name_full 'Acta Crystallographica Section C'
_journal_page_first o255
_journal_page_last o258
_journal_paper_doi 10.1107/S0108270111022384
_journal_volume 67
_journal_year 2011
_chemical_formula_iupac '2C6 H9 N2 +, C8 Cl4 O4 2-, C8 H2 Cl4 O4'
_chemical_formula_moiety '2(C6 H9 N2 +), C8 Cl4 O4 2-, C8 H2 Cl4 O4'
_chemical_formula_sum 'C28 H20 Cl8 N4 O8'
_chemical_formula_weight 824.08
_chemical_name_systematic
;
bis(2-amino-3-methylpyridin-1-ium) 3,4,5,6-tetrachlorophthalate--
3,4,5,6-tetrachlorophthalic acid (1/1)
;
_space_group_IT_number 2
_symmetry_cell_setting triclinic
_symmetry_space_group_name_Hall '-P 1'
_symmetry_space_group_name_H-M 'P -1'
_atom_sites_solution_hydrogens geom
_atom_sites_solution_primary direct
_atom_sites_solution_secondary difmap
_audit_creation_method 'WinGX routine CIF_UPDATE'
_cell_angle_alpha 69.388(9)
_cell_angle_beta 75.342(10)
_cell_angle_gamma 72.6180(10)
_cell_formula_units_Z 2
_cell_length_a 8.6972(17)
_cell_length_b 13.762(3)
_cell_length_c 15.381(3)
_cell_measurement_reflns_used 4445
_cell_measurement_temperature 120(2)
_cell_measurement_theta_max 33.2
_cell_measurement_theta_min 1.4
_cell_volume 1621.7(6)
_computing_cell_refinement 'CrystalClear (Rigaku, 2008)'
_computing_data_collection 'CrystalClear (Rigaku, 2008)'
_computing_data_reduction 'CrystalClear (Rigaku, 2008)'
_computing_molecular_graphics 'SHELXTL (Sheldrick, 2008)'
_computing_publication_material 'WinGX (Farrugia, 1999)'
_computing_structure_refinement 'SHELXL97 (Sheldrick, 2008)'
_computing_structure_solution 'SHELXS97 (Sheldrick, 2008)'
_diffrn_ambient_temperature 120(2)
_diffrn_detector_area_resol_mean 28.5714
_diffrn_measured_fraction_theta_full 0.970
_diffrn_measured_fraction_theta_max 0.967
_diffrn_measurement_device_type
;
Rigaku Saturn724+ (2x2 bin mode)
;
_diffrn_measurement_method 'profile data from \w-scans'
_diffrn_radiation_monochromator graphite
_diffrn_radiation_type MoK\a
_diffrn_radiation_wavelength 0.71073
_diffrn_reflns_av_R_equivalents 0.0332
_diffrn_reflns_limit_h_max 10
_diffrn_reflns_limit_h_min -10
_diffrn_reflns_limit_k_max 16
_diffrn_reflns_limit_k_min -14
_diffrn_reflns_limit_l_max 18
_diffrn_reflns_limit_l_min -18
_diffrn_reflns_number 9810
_diffrn_reflns_theta_full 25.24
_diffrn_reflns_theta_max 25.68
_diffrn_reflns_theta_min 2.84
_exptl_absorpt_coefficient_mu 0.752
_exptl_absorpt_correction_T_max 0.914
_exptl_absorpt_correction_T_min 0.881
_exptl_absorpt_correction_type multi-scan
_exptl_absorpt_process_details '(ABSCOR; Higashi, 1995)'
_exptl_crystal_colour Colorless
_exptl_crystal_density_diffrn 1.688
_exptl_crystal_density_method 'not measured'
_exptl_crystal_description Prism
_exptl_crystal_F_000 832
_exptl_crystal_size_max 0.41
_exptl_crystal_size_mid 0.14
_exptl_crystal_size_min 0.12
_refine_diff_density_max 0.428
_refine_diff_density_min -0.342
_refine_ls_extinction_method none
_refine_ls_goodness_of_fit_ref 1.066
_refine_ls_hydrogen_treatment constr
_refine_ls_matrix_type full
_refine_ls_number_parameters 435
_refine_ls_number_reflns 5964
_refine_ls_number_restraints 0
_refine_ls_restrained_S_all 1.066
_refine_ls_R_factor_all 0.0397
_refine_ls_R_factor_gt 0.0362
_refine_ls_shift/su_max 0.002
_refine_ls_shift/su_mean 0
_refine_ls_structure_factor_coef Fsqd
_refine_ls_weighting_details 'calc w=1/[\s^2^(Fo^2^)+(0.0428P)^2^+1.0334P] where P=(Fo^2^+2Fc^2^)/3'
_refine_ls_weighting_scheme calc
_refine_ls_wR_factor_ref 0.0904
_reflns_number_gt 5551
_reflns_number_total 5964
_reflns_threshold_expression I>2\s(I)
_cod_data_source_file gd3389.cif
_cod_data_source_block II
_cod_database_code 2018133
_cod_database_fobs_code 2018133

loop_
_symmetry_equiv_pos_as_xyz
'x, y, z'
'-x, -y, -z'

loop_
_atom_site_type_symbol
_atom_site_label
_atom_site_fract_x
_atom_site_fract_y
_atom_site_fract_z
_atom_site_U_iso_or_equiv
_atom_site_adp_type
_atom_site_calc_flag
_atom_site_refinement_flags
_atom_site_occupancy
_atom_site_disorder_assembly
_atom_site_disorder_group
C C1 0.8219(2) 0.48117(15) 0.23232(14) 0.0168(4) Uani d . 1 . .
C C2 0.6754(2) 0.50100(16) 0.20006(14) 0.0171(4) Uani d . 1 . .
C C3 0.6594(2) 0.56477(16) 0.10873(14) 0.0177(4) Uani d . 1 . .
C C4 0.7887(2) 0.60750(16) 0.04846(14) 0.0177(4) Uani d . 1 . .
C C5 0.9371(2) 0.58356(15) 0.07930(14) 0.0174(4) Uani d . 1 . .
C C6 0.9521(2) 0.52174(16) 0.17141(14) 0.0175(4) Uani d . 1 . .
C C7 0.8361(2) 0.41522(16) 0.33390(14) 0.0179(4) Uani d . 1 . .
C C8 0.5333(2) 0.45776(16) 0.26918(14) 0.0182(4) Uani d . 1 . .
Cl Cl3 0.47607(6) 0.59516(4) 0.06984(4) 0.02412(13) Uani d . 1 . .
Cl Cl4 0.76717(6) 0.68803(4) -0.06430(3) 0.02502(13) Uani d . 1 . .
Cl Cl5 1.09952(6) 0.63103(4) 0.00283(3) 0.02045(12) Uani d . 1 . .
Cl Cl6 1.13483(6) 0.49143(4) 0.21082(3) 0.02290(12) Uani d . 1 . .
O O1 0.82904(19) 0.46105(12) 0.39140(10) 0.0237(3) Uani d . 1 . .
O O2 0.84842(18) 0.31577(11) 0.35278(10) 0.0215(3) Uani d . 1 . .
O O3 0.4826(2) 0.49028(13) 0.33959(11) 0.0291(4) Uani d . 1 . .
O O4 0.47819(17) 0.39221(11) 0.25293(10) 0.0198(3) Uani d . 1 . .
C C9 0.9232(3) 0.05523(16) 0.20767(14) 0.0195(4) Uani d . 1 . .
C C10 0.7747(3) 0.08973(16) 0.17426(14) 0.0200(4) Uani d . 1 . .
C C11 0.7426(3) 0.03654(17) 0.12159(14) 0.0212(4) Uani d . 1 . .
C C12 0.8591(3) -0.05110(17) 0.10079(14) 0.0210(4) Uani d . 1 . .
C C13 1.0081(3) -0.08466(16) 0.13277(14) 0.0218(4) Uani d . 1 . .
C C14 1.0403(3) -0.03074(17) 0.18561(14) 0.0206(4) Uani d . 1 . .
C C15 0.9463(3) 0.10950(17) 0.27186(15) 0.0219(4) Uani d . 1 . .
C C16 0.6457(2) 0.17577(17) 0.20869(15) 0.0211(4) Uani d . 1 . .
Cl Cl11 0.55442(7) 0.07527(5) 0.08695(4) 0.02970(14) Uani d . 1 . .
Cl Cl12 0.81806(7) -0.11799(4) 0.03655(4) 0.02806(13) Uani d . 1 . .
Cl Cl13 1.15223(7) -0.19198(4) 0.10737(4) 0.02924(14) Uani d . 1 . .
Cl Cl14 1.22773(6) -0.06856(5) 0.22118(4) 0.02861(13) Uani d . 1 . .
O O5 0.92425(19) 0.21231(12) 0.23277(10) 0.0247(3) Uani d . 1 . .
H H5O 0.9377 0.2404 0.2699 0.037 Uiso calc R 1 . .
O O6 0.9736(2) 0.06017(13) 0.35098(11) 0.0332(4) Uani d . 1 . .
O O7 0.62076(18) 0.26954(12) 0.14668(10) 0.0223(3) Uani d . 1 . .
H H7O 0.5479 0.3125 0.1711 0.033 Uiso calc R 1 . .
O O8 0.5784(2) 0.15309(13) 0.29054(11) 0.0304(4) Uani d . 1 . .
C C17 0.5891(2) 0.26491(16) 0.57298(14) 0.0197(4) Uani d . 1 . .
C C18 0.4778(3) 0.21799(17) 0.65167(14) 0.0207(4) Uani d . 1 . .
C C19 0.4450(3) 0.12603(17) 0.65291(15) 0.0248(5) Uani d . 1 . .
H H19 0.3697 0.0943 0.7038 0.03 Uiso calc R 1 . .
C C20 0.5186(3) 0.07690(18) 0.58151(16) 0.0263(5) Uani d . 1 . .
H H20 0.4948 0.0128 0.5841 0.032 Uiso calc R 1 . .
C C21 0.6247(3) 0.12387(18) 0.50867(16) 0.0261(5) Uani d . 1 . .
H H21 0.6763 0.0925 0.4595 0.031 Uiso calc R 1 . .
C C22 0.4052(3) 0.27119(18) 0.72747(16) 0.0275(5) Uani d . 1 . .
H H22A 0.3441 0.344 0.7003 0.041 Uiso calc R 1 . .
H H22B 0.4927 0.2737 0.7556 0.041 Uiso calc R 1 . .
H H22C 0.3313 0.2307 0.7761 0.041 Uiso calc R 1 . .
N N1 0.6569(2) 0.21554(14) 0.50616(12) 0.0221(4) Uani d . 1 . .
H H1N 0.726 0.2443 0.4582 0.027 Uiso calc R 1 . .
N N2 0.6282(2) 0.35485(15) 0.56363(13) 0.0246(4) Uani d . 1 . .
H H2A 0.6974 0.3812 0.5143 0.029 Uiso calc R 1 . .
H H2B 0.5849 0.388 0.6067 0.029 Uiso calc R 1 . .
C C23 0.1964(2) 0.32552(16) 0.48343(14) 0.0193(4) Uani d . 1 . .
C C24 0.0836(2) 0.27476(17) 0.55759(14) 0.0201(4) Uani d . 1 . .
C C25 0.0513(3) 0.18660(17) 0.55150(15) 0.0226(4) Uani d . 1 . .
H H25 -0.0225 0.1513 0.6007 0.027 Uiso calc R 1 . .
C C26 0.1240(3) 0.14623(17) 0.47443(16) 0.0246(5) Uani d . 1 . .
H H26 0.1008 0.0842 0.4717 0.03 Uiso calc R 1 . .
C C27 0.2282(3) 0.19830(17) 0.40407(16) 0.0229(4) Uani d . 1 . .
H H27 0.2764 0.1739 0.3505 0.028 Uiso calc R 1 . .
C C28 0.0050(3) 0.32028(19) 0.63791(15) 0.0268(5) Uani d . 1 . .
H H28A -0.0464 0.3961 0.6132 0.04 Uiso calc R 1 . .
H H28B 0.0881 0.3125 0.6741 0.04 Uiso calc R 1 . .
H H28C -0.0782 0.282 0.6788 0.04 Uiso calc R 1 . .
N N3 0.2634(2) 0.28547(14) 0.41032(12) 0.0201(4) Uani d . 1 . .
H H3N 0.3329 0.317 0.3647 0.024 Uiso calc R 1 . .
N N4 0.2406(2) 0.41012(15) 0.48375(13) 0.0247(4) Uani d . 1 . .
H H4A 0.3119 0.4384 0.437 0.03 Uiso calc R 1 . .
H H4B 0.1986 0.4377 0.5307 0.03 Uiso calc R 1 . .

loop_
_atom_site_aniso_label
_atom_site_aniso_U_11
_atom_site_aniso_U_22
_atom_site_aniso_U_33
_atom_site_aniso_U_12
_atom_site_aniso_U_13
_atom_site_aniso_U_23
C1 0.0170(9) 0.0137(9) 0.0191(10) -0.0038(7) -0.0003(7) -0.0061(8)
C2 0.0157(9) 0.0159(9) 0.0197(10) -0.0043(8) 0.0008(8) -0.0074(8)
C3 0.0135(9) 0.0190(10) 0.0219(10) -0.0019(8) -0.0025(7) -0.0093(8)
C4 0.0188(10) 0.0162(10) 0.0163(9) -0.0027(8) -0.0007(8) -0.0052(8)
C5 0.0167(9) 0.0151(9) 0.0201(10) -0.0054(8) 0.0026(8) -0.0073(8)
C6 0.0153(9) 0.0180(10) 0.0193(10) -0.0028(8) -0.0025(8) -0.0067(8)
C7 0.0133(9) 0.0206(10) 0.0176(9) -0.0039(8) 0.0004(7) -0.0053(8)
C8 0.0151(9) 0.0166(10) 0.0214(10) -0.0037(8) -0.0026(8) -0.0041(8)
Cl3 0.0170(2) 0.0295(3) 0.0243(3) -0.0051(2) -0.00616(19) -0.0046(2)
Cl4 0.0252(3) 0.0278(3) 0.0169(2) -0.0065(2) -0.00372(19) -0.0002(2)
Cl5 0.0183(2) 0.0220(2) 0.0195(2) -0.00859(19) 0.00323(18) -0.00555(19)
Cl6 0.0160(2) 0.0299(3) 0.0222(2) -0.0078(2) -0.00399(18) -0.0045(2)
O1 0.0288(8) 0.0248(8) 0.0191(7) -0.0095(6) -0.0013(6) -0.0074(6)
O2 0.0271(8) 0.0172(7) 0.0181(7) -0.0050(6) -0.0015(6) -0.0043(6)
O3 0.0304(8) 0.0336(9) 0.0280(8) -0.0179(7) 0.0118(7) -0.0179(7)
O4 0.0179(7) 0.0195(7) 0.0226(7) -0.0069(6) -0.0007(6) -0.0067(6)
C9 0.0229(10) 0.0165(10) 0.0165(9) -0.0074(8) 0.0002(8) -0.0020(8)
C10 0.0226(10) 0.0186(10) 0.0160(9) -0.0074(8) 0.0015(8) -0.0031(8)
C11 0.0194(10) 0.0230(11) 0.0196(10) -0.0070(8) -0.0013(8) -0.0043(8)
C12 0.0274(11) 0.0220(11) 0.0152(9) -0.0118(9) 0.0012(8) -0.0056(8)
C13 0.0259(11) 0.0185(10) 0.0169(10) -0.0047(8) 0.0030(8) -0.0053(8)
C14 0.0198(10) 0.0212(10) 0.0174(10) -0.0063(8) -0.0001(8) -0.0025(8)
C15 0.0224(10) 0.0218(11) 0.0213(10) -0.0081(8) -0.0006(8) -0.0059(9)
C16 0.0188(10) 0.0222(11) 0.0221(10) -0.0073(8) -0.0001(8) -0.0065(8)
Cl11 0.0230(3) 0.0352(3) 0.0328(3) -0.0075(2) -0.0077(2) -0.0096(2)
Cl12 0.0392(3) 0.0279(3) 0.0221(3) -0.0144(2) -0.0023(2) -0.0100(2)
Cl13 0.0328(3) 0.0232(3) 0.0260(3) 0.0001(2) 0.0011(2) -0.0102(2)
Cl14 0.0206(3) 0.0322(3) 0.0304(3) -0.0043(2) -0.0056(2) -0.0068(2)
O5 0.0352(9) 0.0203(8) 0.0200(7) -0.0102(6) -0.0034(6) -0.0053(6)
O6 0.0543(11) 0.0257(8) 0.0235(8) -0.0112(8) -0.0154(8) -0.0041(7)
O7 0.0224(7) 0.0196(7) 0.0203(7) -0.0021(6) -0.0008(6) -0.0048(6)
O8 0.0328(9) 0.0247(8) 0.0240(8) -0.0054(7) 0.0080(7) -0.0055(7)
C17 0.0192(10) 0.0199(10) 0.0185(10) -0.0031(8) -0.0055(8) -0.0036(8)
C18 0.0197(10) 0.0204(10) 0.0190(10) -0.0041(8) -0.0033(8) -0.0027(8)
C19 0.0259(11) 0.0236(11) 0.0203(10) -0.0089(9) -0.0020(8) 0.0003(9)
C20 0.0324(12) 0.0201(11) 0.0281(11) -0.0093(9) -0.0068(9) -0.0051(9)
C21 0.0313(12) 0.0240(11) 0.0232(11) -0.0063(9) -0.0036(9) -0.0078(9)
C22 0.0294(12) 0.0263(12) 0.0232(11) -0.0102(9) 0.0037(9) -0.0056(9)
N1 0.0263(9) 0.0213(9) 0.0178(8) -0.0085(7) 0.0006(7) -0.0052(7)
N2 0.0290(10) 0.0240(9) 0.0218(9) -0.0122(8) 0.0042(7) -0.0089(7)
C23 0.0177(10) 0.0181(10) 0.0198(10) -0.0032(8) -0.0041(8) -0.0029(8)
C24 0.0174(10) 0.0209(10) 0.0186(10) -0.0047(8) -0.0034(8) -0.0013(8)
C25 0.0198(10) 0.0214(10) 0.0233(10) -0.0071(8) -0.0053(8) 0.0003(8)
C26 0.0249(11) 0.0212(11) 0.0295(11) -0.0079(9) -0.0068(9) -0.0060(9)
C27 0.0237(11) 0.0217(11) 0.0247(11) -0.0048(8) -0.0057(8) -0.0076(9)
C28 0.0263(11) 0.0300(12) 0.0222(11) -0.0099(9) 0.0011(9) -0.0064(9)
N3 0.0177(8) 0.0203(9) 0.0203(8) -0.0053(7) -0.0009(7) -0.0046(7)
N4 0.0270(10) 0.0248(10) 0.0230(9) -0.0131(8) 0.0042(7) -0.0079(8)

loop_
_atom_type_symbol
_atom_type_description
_atom_type_scat_dispersion_real
_atom_type_scat_dispersion_imag
_atom_type_scat_source
C C 0.0033 0.0016 'International Tables Vol C Tables 4.2.6.8 and 6.1.1.4'
H H 0 0 'International Tables Vol C Tables 4.2.6.8 and 6.1.1.4'
Cl Cl 0.1484 0.1585 'International Tables Vol C Tables 4.2.6.8 and 6.1.1.4'
N N 0.0061 0.0033 'International Tables Vol C Tables 4.2.6.8 and 6.1.1.4'
O O 0.0106 0.006 'International Tables Vol C Tables 4.2.6.8 and 6.1.1.4'

loop_
_geom_angle_atom_site_label_1
_geom_angle_atom_site_label_2
_geom_angle_atom_site_label_3
_geom_angle_site_symmetry_1
_geom_angle_site_symmetry_3
_geom_angle
_geom_angle_publ_flag
C6 C1 C2 . . 119.90(18) ?
C6 C1 C7 . . 121.00(18) ?
C2 C1 C7 . . 119.10(17) ?
C3 C2 C1 . . 119.32(18) ?
C3 C2 C8 . . 121.83(18) ?
C1 C2 C8 . . 118.71(18) ?
C2 C3 C4 . . 120.66(18) ?
C2 C3 Cl3 . . 119.81(15) ?
C4 C3 Cl3 . . 119.50(16) ?
C5 C4 C3 . . 119.92(18) ?
C5 C4 Cl4 . . 119.63(15) ?
C3 C4 Cl4 . . 120.44(16) ?
C6 C5 C4 . . 119.44(18) ?
C6 C5 Cl5 . . 120.81(16) ?
C4 C5 Cl5 . . 119.76(15) ?
C5 C6 C1 . . 120.66(18) ?
C5 C6 Cl6 . . 120.07(15) ?
C1 C6 Cl6 . . 119.25(15) ?
O1 C7 O2 . . 125.39(19) yes
O1 C7 C1 . . 118.96(18) ?
O2 C7 C1 . . 115.59(17) ?
O3 C8 O4 . . 124.88(19) yes
O3 C8 C2 . . 115.69(18) ?
O4 C8 C2 . . 119.41(18) ?
C14 C9 C10 . . 119.72(19) ?
C14 C9 C15 . . 122.20(19) ?
C10 C9 C15 . . 117.98(18) ?
C11 C10 C9 . . 120.03(19) ?
C11 C10 C16 . . 122.16(19) ?
C9 C10 C16 . . 117.30(18) ?
C10 C11 C12 . . 120.3(2) ?
C10 C11 Cl11 . . 119.35(17) ?
C12 C11 Cl11 . . 120.33(16) ?
C13 C12 C11 . . 119.85(19) ?
C13 C12 Cl12 . . 119.96(17) ?
C11 C12 Cl12 . . 120.19(17) ?
C12 C13 C14 . . 119.76(19) ?
C12 C13 Cl13 . . 120.22(16) ?
C14 C13 Cl13 . . 120.02(17) ?
C9 C14 C13 . . 120.4(2) ?
C9 C14 Cl14 . . 119.73(17) ?
C13 C14 Cl14 . . 119.89(17) ?
O6 C15 O5 . . 126.7(2) yes
O6 C15 C9 . . 121.63(19) ?
O5 C15 C9 . . 111.51(18) ?
O8 C16 O7 . . 126.1(2) yes
O8 C16 C10 . . 118.59(19) ?
O7 C16 C10 . . 115.32(17) ?
C15 O5 H5O . . 109.5 ?
C16 O7 H7O . . 109.5 ?
N2 C17 N1 . . 118.96(19) yes
N2 C17 C18 . . 122.6(2) ?
N1 C17 C18 . . 118.42(19) ?
C19 C18 C17 . . 117.4(2) ?
C19 C18 C22 . . 124.00(19) ?
C17 C18 C22 . . 118.63(19) ?
C18 C19 C20 . . 122.4(2) ?
C18 C19 H19 . . 118.8 ?
C20 C19 H19 . . 118.8 ?
C21 C20 C19 . . 118.1(2) ?
C21 C20 H20 . . 121 ?
C19 C20 H20 . . 121 ?
N1 C21 C20 . . 120.1(2) ?
N1 C21 H21 . . 120 ?
C20 C21 H21 . . 120 ?
C18 C22 H22A . . 109.5 ?
C18 C22 H22B . . 109.5 ?
H22A C22 H22B . . 109.5 ?
C18 C22 H22C . . 109.5 ?
H22A C22 H22C . . 109.5 ?
H22B C22 H22C . . 109.5 ?
C17 N1 C21 . . 123.66(18) yes
C17 N1 H1N . . 118.2 ?
C21 N1 H1N . . 118.2 ?
C17 N2 H2A . . 120 ?
C17 N2 H2B . . 120 ?
H2A N2 H2B . . 120 ?
N4 C23 N3 . . 118.35(18) yes
N4 C23 C24 . . 122.8(2) ?
N3 C23 C24 . . 118.80(19) ?
C25 C24 C23 . . 117.9(2) ?
C25 C24 C28 . . 122.84(19) ?
C23 C24 C28 . . 119.27(19) ?
C24 C25 C26 . . 122.0(2) ?
C24 C25 H25 . . 119 ?
C26 C25 H25 . . 119 ?
C27 C26 C25 . . 118.3(2) ?
C27 C26 H26 . . 120.8 ?
C25 C26 H26 . . 120.8 ?
C26 C27 N3 . . 120.1(2) ?
C26 C27 H27 . . 120 ?
N3 C27 H27 . . 120 ?
C24 C28 H28A . . 109.5 ?
C24 C28 H28B . . 109.5 ?
H28A C28 H28B . . 109.5 ?
C24 C28 H28C . . 109.5 ?
H28A C28 H28C . . 109.5 ?
H28B C28 H28C . . 109.5 ?
C23 N3 C27 . . 122.89(18) yes
C23 N3 H3N . . 118.6 ?
C27 N3 H3N . . 118.6 ?
C23 N4 H4A . . 120 ?
C23 N4 H4B . . 120 ?
H4A N4 H4B . . 120 ?

loop_
_geom_bond_atom_site_label_1
_geom_bond_atom_site_label_2
_geom_bond_site_symmetry_2
_geom_bond_distance
_geom_bond_publ_flag
C1 C6 . 1.394(3) ?
C1 C2 . 1.401(3) ?
C1 C7 . 1.521(3) ?
C2 C3 . 1.386(3) ?
C2 C8 . 1.530(3) ?
C3 C4 . 1.398(3) ?
C3 Cl3 . 1.727(2) ?
C4 C5 . 1.395(3) ?
C4 Cl4 . 1.720(2) ?
C5 C6 . 1.388(3) ?
C5 Cl5 . 1.725(2) ?
C6 Cl6 . 1.727(2) ?
C7 O1 . 1.235(3) yes
C7 O2 . 1.272(3) yes
C8 O3 . 1.245(3) yes
C8 O4 . 1.258(3) yes
C9 C14 . 1.393(3) ?
C9 C10 . 1.398(3) ?
C9 C15 . 1.511(3) ?
C10 C11 . 1.387(3) ?
C10 C16 . 1.513(3) ?
C11 C12 . 1.401(3) ?
C11 Cl11 . 1.722(2) ?
C12 C13 . 1.392(3) ?
C12 Cl12 . 1.722(2) ?
C13 C14 . 1.398(3) ?
C13 Cl13 . 1.720(2) ?
C14 Cl14 . 1.724(2) ?
C15 O6 . 1.211(3) yes
C15 O5 . 1.303(3) yes
C16 O8 . 1.218(3) yes
C16 O7 . 1.301(3) yes
O5 H5O . 0.84 ?
O7 H7O . 0.84 ?
C17 N2 . 1.330(3) yes
C17 N1 . 1.346(3) yes
C17 C18 . 1.431(3) ?
C18 C19 . 1.371(3) ?
C18 C22 . 1.499(3) ?
C19 C20 . 1.408(3) ?
C19 H19 . 0.95 ?
C20 C21 . 1.359(3) ?
C20 H20 . 0.95 ?
C21 N1 . 1.358(3) yes
C21 H21 . 0.95 ?
C22 H22A . 0.98 ?
C22 H22B . 0.98 ?
C22 H22C . 0.98 ?
N1 H1N . 0.88 ?
N2 H2A . 0.88 ?
N2 H2B . 0.88 ?
C23 N4 . 1.333(3) yes
C23 N3 . 1.349(3) yes
C23 C24 . 1.426(3) ?
C24 C25 . 1.363(3) ?
C24 C28 . 1.499(3) ?
C25 C26 . 1.410(3) ?
C25 H25 . 0.95 ?
C26 C27 . 1.361(3) ?
C26 H26 . 0.95 ?
C27 N3 . 1.363(3) yes
C27 H27 . 0.95 ?
C28 H28A . 0.98 ?
C28 H28B . 0.98 ?
C28 H28C . 0.98 ?
N3 H3N . 0.88 ?
N4 H4A . 0.88 ?
N4 H4B . 0.88 ?

loop_
_geom_hbond_atom_site_label_D
_geom_hbond_atom_site_label_H
_geom_hbond_atom_site_label_A
_geom_hbond_site_symmetry_A
_geom_hbond_distance_DH
_geom_hbond_distance_HA
_geom_hbond_distance_DA
_geom_hbond_angle_DHA
O5 H5O O2 . 0.84 1.80 2.558(2) 149
O7 H7O O4 . 0.84 1.83 2.593(2) 151
N1 H1N O2 . 0.88 1.83 2.708(2) 173
N2 H2A O1 . 0.88 2.07 2.943(2) 171
N3 H3N O4 . 0.88 2.01 2.891(2) 175
N4 H4A O3 . 0.88 1.93 2.805(2) 175
N2 H2B O3 2_666 0.88 1.99 2.823(2) 157
N4 H4B O1 2_666 0.88 2.07 2.892(2) 156
